data_2228903
loop_
_publ_author_name
'Fu, Chen'
'Wen, Ting Bin'

_publ_section_title
;
 <i>cis</i>-Dichloridotetrakis(trimethylphosphane-\k<i>P</i>)ruthenium(II)
 benzene disolvate
;
_journal_coeditor_code WM2431
_journal_issue 1
_journal_name_full 'Acta Crystallographica Section E'
_journal_page_first m14
_journal_paper_doi 10.1107/S1600536810049706
_journal_volume 67
_journal_year 2011
_chemical_formula_iupac '[Ru Cl2 (C3 H9 P)4], 2C6 H6'
_chemical_formula_moiety 'C12 H36 Cl2 P4 Ru, 2 (C6 H6)'
_chemical_formula_sum 'C24 H48 Cl2 P4 Ru'
_chemical_formula_weight 632.47
_chemical_name_systematic
;
<i>cis</i>-Dichloridotetrakis(trimethylphosphane-\k<i>P</i>)ruthenium(II)
benzene disolvate
;
_space_group_IT_number 62
_symmetry_cell_setting orthorhombic
_symmetry_space_group_name_Hall '-P 2ac 2n'
_symmetry_space_group_name_H-M 'P n m a'
_atom_sites_solution_hydrogens geom
_atom_sites_solution_primary direct
_atom_sites_solution_secondary difmap
_audit_creation_method SHELXL-97
_cell_angle_alpha 90.00
_cell_angle_beta 90.00
_cell_angle_gamma 90.00
_cell_formula_units_Z 4
_cell_length_a 17.6243(15)
_cell_length_b 18.1889(19)
_cell_length_c 9.4610(11)
_cell_measurement_reflns_used 1376
_cell_measurement_temperature 173(2)
_cell_measurement_theta_max 28.943
_cell_measurement_theta_min 2.300
_cell_volume 3032.9(5)
_computing_cell_refinement 'CrysAlis RED (Oxford Diffraction, 2008)'
_computing_data_collection 'CrysAlis CCD (Oxford Diffraction, 2008)'
_computing_data_reduction 'CrysAlis RED (Oxford Diffraction, 2008)'
_computing_molecular_graphics 'SHELXTL (Sheldrick, 2008)'
_computing_publication_material 'SHELXTL (Sheldrick, 2008)'
_computing_structure_refinement 'SHELXTL (Sheldrick, 2008)'
_computing_structure_solution 'SHELXTL (Sheldrick, 2008)'
_diffrn_ambient_temperature 173(2)
_diffrn_detector_area_resol_mean 16.1930
_diffrn_measured_fraction_theta_full 0.989
_diffrn_measured_fraction_theta_max 0.989
_diffrn_measurement_device_type 'Oxford Diffraction Gemini S Ultra'
_diffrn_measurement_method '\w scans'
_diffrn_radiation_monochromator graphite
_diffrn_radiation_source 'Enhance (Mo) X-ray Source'
_diffrn_radiation_type 'Mo K\a'
_diffrn_radiation_wavelength 0.7107
_diffrn_reflns_av_R_equivalents 0.1480
_diffrn_reflns_av_sigmaI/netI 0.2236
_diffrn_reflns_limit_h_max 21
_diffrn_reflns_limit_h_min -22
_diffrn_reflns_limit_k_max 22
_diffrn_reflns_limit_k_min -23
_diffrn_reflns_limit_l_max 12
_diffrn_reflns_limit_l_min -10
_diffrn_reflns_number 14352
_diffrn_reflns_theta_full 27.50
_diffrn_reflns_theta_max 27.50
_diffrn_reflns_theta_min 2.31
_diffrn_standards_number 0
_exptl_absorpt_coefficient_mu 0.916
_exptl_absorpt_correction_T_max 1.00000
_exptl_absorpt_correction_T_min 0.94933
_exptl_absorpt_correction_type multi-scan
_exptl_absorpt_process_details '(CrysAlis RED; Oxford Diffraction, 2008)'
_exptl_crystal_colour colorless
_exptl_crystal_density_diffrn 1.385
_exptl_crystal_density_method 'not measured'
_exptl_crystal_description block
_exptl_crystal_F_000 1320
_exptl_crystal_size_max 0.18
_exptl_crystal_size_mid 0.12
_exptl_crystal_size_min 0.06
_refine_diff_density_max 0.972
_refine_diff_density_min -0.569
_refine_ls_extinction_method none
_refine_ls_goodness_of_fit_ref 0.820
_refine_ls_hydrogen_treatment constr
_refine_ls_matrix_type full
_refine_ls_number_parameters 139
_refine_ls_number_reflns 3550
_refine_ls_number_restraints 0
_refine_ls_restrained_S_all 0.820
_refine_ls_R_factor_all 0.1469
_refine_ls_R_factor_gt 0.0578
_refine_ls_shift/su_max 0.003
_refine_ls_shift/su_mean 0.000
_refine_ls_structure_factor_coef Fsqd
_refine_ls_weighting_details 'calc w=1/[\s^2^(Fo^2^)+(0.0104P)^2^+0.0000P] where P=(Fo^2^+2Fc^2^)/3'
_refine_ls_weighting_scheme calc
_refine_ls_wR_factor_gt 0.0712
_refine_ls_wR_factor_ref 0.0807
_reflns_number_gt 1653
_reflns_number_total 3550
_reflns_threshold_expression I>2\s(I)
_cod_data_source_file wm2431.cif
_cod_data_source_block I
_cod_database_code 2228903
_cod_database_fobs_code 2228903

loop_
_symmetry_equiv_pos_as_xyz
'x, y, z'
'-x+1/2, -y, z+1/2'
'-x, y+1/2, -z'
'x+1/2, -y+1/2, -z+1/2'
'-x, -y, -z'
'x-1/2, y, -z-1/2'
'x, -y-1/2, z'
'-x-1/2, y-1/2, z-1/2'

loop_
_atom_site_type_symbol
_atom_site_label
_atom_site_fract_x
_atom_site_fract_y
_atom_site_fract_z
_atom_site_U_iso_or_equiv
_atom_site_adp_type
_atom_site_calc_flag
_atom_site_refinement_flags
_atom_site_occupancy
_atom_site_disorder_assembly
_atom_site_disorder_group
Ru Ru1 0.54358(3) 0.2500 0.30360(7) 0.01803(17) Uani d S 1 . .
Cl Cl1 0.47805(10) 0.2500 0.0718(2) 0.0308(6) Uani d S 1 . .
Cl Cl2 0.41377(9) 0.2500 0.4111(2) 0.0347(6) Uani d S 1 . .
P P1 0.66211(10) 0.2500 0.2100(2) 0.0221(5) Uani d S 1 . .
P P2 0.57932(10) 0.2500 0.5371(2) 0.0233(6) Uani d S 1 . .
P P3 0.53321(8) 0.37973(7) 0.27518(17) 0.0273(4) Uani d . 1 . .
C C11 0.6660(4) 0.2500 0.0209(8) 0.032(2) Uani d S 1 . .
H H11A 0.7178 0.2500 -0.0104 0.049 Uiso d SR 1 . .
H H11B 0.6408 0.2069 -0.0142 0.049 Uiso d R 1 . .
C C12 0.7266(2) 0.3256(2) 0.2488(6) 0.0303(17) Uani d . 1 . .
H H12A 0.7740 0.3175 0.2015 0.045 Uiso calc R 1 . .
H H12B 0.7350 0.3282 0.3489 0.045 Uiso calc R 1 . .
H H12C 0.7047 0.3709 0.2165 0.045 Uiso calc R 1 . .
C C21 0.6769(3) 0.2500 0.5976(8) 0.036(2) Uani d S 1 . .
H H21A 0.6785 0.2500 0.6990 0.055 Uiso d SR 1 . .
H H21B 0.7020 0.2069 0.5623 0.055 Uiso d R 1 . .
C C22 0.5445(3) 0.3255(3) 0.6447(6) 0.057(2) Uani d . 1 . .
H H22A 0.5627 0.3200 0.7397 0.086 Uiso calc R 1 . .
H H22B 0.4900 0.3252 0.6447 0.086 Uiso calc R 1 . .
H H22C 0.5624 0.3713 0.6065 0.086 Uiso calc R 1 . .
C C31 0.5557(3) 0.4150(3) 0.1015(6) 0.0368(16) Uani d . 1 . .
H H31A 0.5499 0.4675 0.1010 0.055 Uiso calc R 1 . .
H H31B 0.5221 0.3936 0.0331 0.055 Uiso calc R 1 . .
H H31C 0.6072 0.4027 0.0781 0.055 Uiso calc R 1 . .
C C32 0.4370(2) 0.4140(3) 0.2916(7) 0.0447(18) Uani d . 1 . .
H H32A 0.4369 0.4664 0.2789 0.067 Uiso calc R 1 . .
H H32B 0.4177 0.4023 0.3837 0.067 Uiso calc R 1 . .
H H32C 0.4056 0.3916 0.2208 0.067 Uiso calc R 1 . .
C C33 0.5837(3) 0.4488(3) 0.3798(6) 0.046(2) Uani d . 1 . .
H H33A 0.5700 0.4971 0.3476 0.069 Uiso calc R 1 . .
H H33B 0.6374 0.4420 0.3690 0.069 Uiso calc R 1 . .
H H33C 0.5703 0.4436 0.4776 0.069 Uiso calc R 1 . .
C C1S 0.2535(3) 0.4577(2) 0.8727(8) 0.069(3) Uani d G 1 . .
H H1SA 0.2273 0.4919 0.9273 0.082 Uiso calc R 1 . .
C C2S 0.3127(4) 0.4177(4) 0.9316(4) 0.073(3) Uani d G 1 . .
H H2SA 0.3263 0.4251 1.0255 0.088 Uiso calc R 1 . .
C C3S 0.3518(2) 0.3667(3) 0.8500(8) 0.068(3) Uani d G 1 . .
H H3SA 0.3915 0.3399 0.8894 0.081 Uiso calc R 1 . .
C C4S 0.3316(3) 0.3557(2) 0.7096(8) 0.059(2) Uani d G 1 . .
H H4SA 0.3578 0.3215 0.6550 0.071 Uiso calc R 1 . .
C C5S 0.2724(3) 0.3957(3) 0.6507(4) 0.059(2) Uani d G 1 . .
H H5SA 0.2589 0.3883 0.5567 0.071 Uiso calc R 1 . .
C C6S 0.23327(19) 0.4467(3) 0.7323(8) 0.064(3) Uani d G 1 . .
H H6SA 0.1936 0.4735 0.6929 0.076 Uiso calc R 1 . .

loop_
_atom_site_aniso_label
_atom_site_aniso_U_11
_atom_site_aniso_U_22
_atom_site_aniso_U_33
_atom_site_aniso_U_12
_atom_site_aniso_U_13
_atom_site_aniso_U_23
Ru1 0.0145(3) 0.0200(3) 0.0196(4) 0.000 -0.0017(4) 0.000
Cl1 0.0333(12) 0.0318(13) 0.0275(14) 0.000 -0.0146(10) 0.000
Cl2 0.0154(11) 0.0489(14) 0.0398(15) 0.000 -0.0001(10) 0.000
P1 0.0212(10) 0.0254(12) 0.0197(14) 0.000 0.0015(11) 0.000
P2 0.0181(11) 0.0330(14) 0.0187(14) 0.000 0.0012(10) 0.000
P3 0.0230(8) 0.0249(8) 0.0339(11) 0.0015(7) -0.0029(8) -0.0031(8)
C11 0.029(5) 0.036(6) 0.032(6) 0.000 0.012(4) 0.000
C12 0.026(3) 0.029(3) 0.036(5) 0.002(3) 0.003(3) 0.000(3)
C21 0.023(5) 0.073(7) 0.013(5) 0.000 -0.004(4) 0.000
C22 0.059(4) 0.081(5) 0.032(4) 0.027(4) -0.006(4) -0.018(4)
C31 0.048(4) 0.027(3) 0.035(4) -0.003(3) -0.002(3) 0.008(3)
C32 0.039(4) 0.031(3) 0.064(5) 0.009(3) -0.008(4) -0.001(4)
C33 0.039(4) 0.033(4) 0.066(6) -0.007(3) 0.003(3) -0.013(4)
C1S 0.085(6) 0.053(6) 0.067(7) -0.029(5) 0.050(5) -0.019(6)
C2S 0.099(7) 0.091(8) 0.029(5) -0.066(5) -0.019(5) 0.026(6)
C3S 0.039(4) 0.063(6) 0.101(9) -0.009(4) -0.006(5) 0.041(6)
C4S 0.056(5) 0.026(4) 0.097(8) -0.004(3) 0.049(5) -0.009(5)
C5S 0.087(6) 0.059(6) 0.033(5) -0.050(4) -0.003(5) 0.007(5)
C6S 0.035(4) 0.037(5) 0.119(10) -0.007(3) 0.010(5) 0.029(6)

loop_
_atom_type_symbol
_atom_type_description
_atom_type_scat_dispersion_real
_atom_type_scat_dispersion_imag
_atom_type_scat_source
C C 0.0033 0.0016 'International Tables Vol C Tables 4.2.6.8 and 6.1.1.4'
H H 0.0000 0.0000 'International Tables Vol C Tables 4.2.6.8 and 6.1.1.4'
P P 0.1023 0.0942 'International Tables Vol C Tables 4.2.6.8 and 6.1.1.4'
Cl Cl 0.1484 0.1585 'International Tables Vol C Tables 4.2.6.8 and 6.1.1.4'
Ru Ru -1.2594 0.8363 'International Tables Vol C Tables 4.2.6.8 and 6.1.1.4'

loop_
_geom_angle_atom_site_label_1
_geom_angle_atom_site_label_2
_geom_angle_atom_site_label_3
_geom_angle_site_symmetry_1
_geom_angle_site_symmetry_3
_geom_angle
_geom_angle_publ_flag
P1 Ru1 P2 . . 97.07(8) ?
P1 Ru1 P3 . 7_565 91.52(4) ?
P2 Ru1 P3 . 7_565 97.45(4) ?
P1 Ru1 P3 . . 91.52(4) ?
P2 Ru1 P3 . . 97.45(4) ?
P3 Ru1 P3 7_565 . 164.31(8) ?
P1 Ru1 Cl1 . . 94.79(8) ?
P2 Ru1 Cl1 . . 168.14(7) ?
P3 Ru1 Cl1 7_565 . 82.20(4) ?
P3 Ru1 Cl1 . . 82.20(4) ?
P1 Ru1 Cl2 . . 179.01(9) ?
P2 Ru1 Cl2 . . 81.94(7) ?
P3 Ru1 Cl2 7_565 . 88.61(4) ?
P3 Ru1 Cl2 . . 88.61(4) ?
Cl1 Ru1 Cl2 . . 86.20(7) ?
C11 P1 C12 . . 100.2(2) ?
C11 P1 C12 . 7_565 100.2(2) ?
C12 P1 C12 . 7_565 98.0(3) ?
C11 P1 Ru1 . . 115.2(2) ?
C12 P1 Ru1 . . 119.71(17) ?
C12 P1 Ru1 7_565 . 119.71(17) ?
C21 P2 C22 . . 98.3(2) ?
C21 P2 C22 . 7_565 98.3(2) ?
C22 P2 C22 . 7_565 98.3(4) ?
C21 P2 Ru1 . . 124.3(3) ?
C22 P2 Ru1 . . 116.5(2) ?
C22 P2 Ru1 7_565 . 116.5(2) ?
C31 P3 C32 . . 99.3(3) ?
C31 P3 C33 . . 98.1(3) ?
C32 P3 C33 . . 99.9(2) ?
C31 P3 Ru1 . . 115.93(18) ?
C32 P3 Ru1 . . 113.76(17) ?
C33 P3 Ru1 . . 125.57(19) ?
P1 C11 H11A . . 110.1 ?
P1 C11 H11B . . 109.1 ?
H11A C11 H11B . . 109.5 ?
P1 C12 H12A . . 109.5 ?
P1 C12 H12B . . 109.5 ?
H12A C12 H12B . . 109.5 ?
P1 C12 H12C . . 109.5 ?
H12A C12 H12C . . 109.5 ?
H12B C12 H12C . . 109.5 ?
P2 C21 H21A . . 110.1 ?
P2 C21 H21B . . 109.1 ?
H21A C21 H21B . . 109.5 ?
P2 C22 H22A . . 109.5 ?
P2 C22 H22B . . 109.5 ?
H22A C22 H22B . . 109.5 ?
P2 C22 H22C . . 109.5 ?
H22A C22 H22C . . 109.5 ?
H22B C22 H22C . . 109.5 ?
P3 C31 H31A . . 109.5 ?
P3 C31 H31B . . 109.5 ?
H31A C31 H31B . . 109.5 ?
P3 C31 H31C . . 109.5 ?
H31A C31 H31C . . 109.5 ?
H31B C31 H31C . . 109.5 ?
P3 C32 H32A . . 109.5 ?
P3 C32 H32B . . 109.5 ?
H32A C32 H32B . . 109.5 ?
P3 C32 H32C . . 109.5 ?
H32A C32 H32C . . 109.5 ?
H32B C32 H32C . . 109.5 ?
P3 C33 H33A . . 109.5 ?
P3 C33 H33B . . 109.5 ?
H33A C33 H33B . . 109.5 ?
P3 C33 H33C . . 109.5 ?
H33A C33 H33C . . 109.5 ?
H33B C33 H33C . . 109.5 ?
C2S C1S C6S . . 120.0 ?
C2S C1S H1SA . . 120.0 ?
C6S C1S H1SA . . 120.0 ?
C3S C2S C1S . . 120.0 ?
C3S C2S H2SA . . 120.0 ?
C1S C2S H2SA . . 120.0 ?
C2S C3S C4S . . 120.0 ?
C2S C3S H3SA . . 120.0 ?
C4S C3S H3SA . . 120.0 ?
C3S C4S C5S . . 120.0 ?
C3S C4S H4SA . . 120.0 ?
C5S C4S H4SA . . 120.0 ?
C6S C5S C4S . . 120.0 ?
C6S C5S H5SA . . 120.0 ?
C4S C5S H5SA . . 120.0 ?
C5S C6S C1S . . 120.0 ?
C5S C6S H6SA . . 120.0 ?
C1S C6S H6SA . . 120.0 ?

loop_
_geom_bond_atom_site_label_1
_geom_bond_atom_site_label_2
_geom_bond_site_symmetry_2
_geom_bond_distance
_geom_bond_publ_flag
Ru1 P1 . 2.2690(19) y
Ru1 P2 . 2.297(2) y
Ru1 P3 7_565 2.3819(14) ?
Ru1 P3 . 2.3819(14) y
Ru1 Cl1 . 2.479(2) y
Ru1 Cl2 . 2.5038(19) y
P1 C11 . 1.790(8) ?
P1 C12 . 1.821(4) ?
P1 C12 7_565 1.821(4) ?
P2 C21 . 1.812(6) ?
P2 C22 . 1.816(5) ?
P2 C22 7_565 1.816(5) ?
P3 C31 . 1.808(5) ?
P3 C32 . 1.813(4) ?
P3 C33 . 1.831(5) ?
C11 H11A . 0.9600 ?
C11 H11B . 0.9598 ?
C12 H12A . 0.9600 ?
C12 H12B . 0.9600 ?
C12 H12C . 0.9600 ?
C21 H21A . 0.9600 ?
C21 H21B . 0.9599 ?
C22 H22A . 0.9600 ?
C22 H22B . 0.9600 ?
C22 H22C . 0.9600 ?
C31 H31A . 0.9600 ?
C31 H31B . 0.9600 ?
C31 H31C . 0.9600 ?
C32 H32A . 0.9600 ?
C32 H32B . 0.9600 ?
C32 H32C . 0.9600 ?
C33 H33A . 0.9600 ?
C33 H33B . 0.9600 ?
C33 H33C . 0.9600 ?
C1S C2S . 1.3900 ?
C1S C6S . 1.3900 ?
C1S H1SA . 0.9300 ?
C2S C3S . 1.3900 ?
C2S H2SA . 0.9300 ?
C3S C4S . 1.3900 ?
C3S H3SA . 0.9300 ?
C4S C5S . 1.3900 ?
C4S H4SA . 0.9300 ?
C5S C6S . 1.3900 ?
C5S H5SA . 0.9300 ?
C6S H6SA . 0.9300 ?

loop_
_geom_hbond_atom_site_label_D
_geom_hbond_atom_site_label_H
_geom_hbond_atom_site_label_A
_geom_hbond_site_symmetry_A
_geom_hbond_distance_DH
_geom_hbond_distance_HA
_geom_hbond_distance_DA
_geom_hbond_angle_DHA
C4S H4SA Cl2 .y 0.93 2.83 3.710(5) 159.0
